data_9014527
loop_
_publ_author_name
'Averbuch-Pouchot M'

_publ_section_title
;
 Crystal chemistry of cyclo-hexaphosphates. I. Structure of anhydrous
 potassium cyclo-hexaphosphate
 _cod_database_code 1008428
;
_journal_name_full 'Acta Crystallographica, Section C'
_journal_page_first 1273
_journal_page_last 1275
_journal_paper_doi 10.1107/S0108270189000946
_journal_volume 45
_journal_year 1989
_chemical_formula_sum 'K O3 P'
_space_group_IT_number 205
_symmetry_space_group_name_Hall '-P 2ac 2ab 3'
_symmetry_space_group_name_H-M 'P a -3'
_cell_angle_alpha 90
_cell_angle_beta 90
_cell_angle_gamma 90
_cell_length_a 15.753
_cell_length_b 15.753
_cell_length_c 15.753
_cell_formula_units_Z 48
_cell_volume 3909.217
_database_code_amcsd 0016335
_exptl_crystal_density_diffrn 2.407
_cod_duplicate_entry 1008428
_cod_original_cell_volume 3909.218
_cod_original_sg_symbol_H-M 'P a 3'
_cod_original_formula_sum 'K P O3'
_cod_database_code 9014527
_amcsd_formula_title 'K6 O18 P6'

loop_
_space_group_symop_operation_xyz
x,y,z
1/2+z,x,1/2-y
z,1/2-x,1/2+y
1/2-z,1/2+x,y
-z,-x,-y
1/2+y,1/2-z,-x
1/2-y,-z,1/2+x
-y,1/2+z,1/2-x
y,z,x
x,1/2-y,1/2+z
1/2-x,1/2+y,z
1/2+x,y,1/2-z
-x,-y,-z
1/2-z,-x,1/2+y
-z,1/2+x,1/2-y
1/2+z,1/2-x,-y
z,x,y
1/2-y,1/2+z,x
1/2+y,z,1/2-x
y,1/2-z,1/2+x
-y,-z,-x
-x,1/2+y,1/2-z
1/2+x,1/2-y,-z
1/2-x,-y,1/2+z

loop_
_atom_site_label
_atom_site_fract_x
_atom_site_fract_y
_atom_site_fract_z
K1 0.00000 0.00000 0.50000
K2 0.50000 0.00000 0.50000
K3 0.73249 0.73249 0.73249
K4 0.75612 0.62017 0.94141
K5 0.12827 0.12827 0.12827
P1 0.57798 0.55892 0.77471
P2 0.65484 0.82806 0.95358
O1 0.59398 0.51160 0.68510
O2 0.52360 0.63882 0.74430
O3 0.52410 0.50330 0.82710
O4 0.65870 0.59230 0.80880
O5 0.57480 0.85560 0.91290
O6 0.72510 0.79590 0.90030

loop_
_cod_related_entry_id
_cod_related_entry_database
_cod_related_entry_code
1 AMCSD 0016335
